data_7055686
loop_
_publ_author_name
'Khan, Md. Musawwer'
'Khan, Sarfaraz'
'Iqbal, Safia'
'Saigal, Saigal'
'Yousuf, Raveed'

_publ_section_title
;
 Synthesis of functionalized dihydro-2-oxypyrroles and tetrahydropyridines
 using 2,6-pyridinedicarboxylic acid as an efficient and mild
 organocatalyst
;
_journal_issue 9
_journal_name_full 'New J. Chem.'
_journal_page_first 7504
_journal_paper_doi 10.1039/C6NJ01170E
_journal_volume 40
_journal_year 2016
_chemical_formula_moiety 'C36 H38 N2 O2'
_chemical_formula_sum 'C36 H38 N2 O2'
_chemical_formula_weight 530.68
_chemical_name_systematic
;
?
;
_space_group_IT_number 2
_symmetry_cell_setting triclinic
_symmetry_space_group_name_Hall '-P 1'
_symmetry_space_group_name_H-M 'P -1'
_atom_sites_solution_hydrogens geom
_atom_sites_solution_primary direct
_atom_sites_solution_secondary difmap
_audit_block_doi 10.5517/cctcwqr
_audit_creation_method SHELXL-97
_audit_update_record
;
2009-11-27 deposited with the CCDC.
2016-06-24 downloaded from the CCDC.
;
_cell_angle_alpha 77.684(5)
_cell_angle_beta 78.335(5)
_cell_angle_gamma 76.227(5)
_cell_formula_units_Z 2
_cell_length_a 10.6089(8)
_cell_length_b 11.6670(8)
_cell_length_c 13.3789(10)
_cell_measurement_reflns_used 2848
_cell_measurement_temperature 296(2)
_cell_measurement_theta_max 21.22
_cell_measurement_theta_min 2.42
_cell_volume 1551.2(2)
_computing_cell_refinement 'Bruker SMART'
_computing_data_collection 'Bruker SMART'
_computing_data_reduction 'Bruker SAINT'
_computing_molecular_graphics 'Bruker SHELXTL'
_computing_publication_material 'Bruker SHELXTL'
_computing_structure_refinement 'SHELXL-97 (Sheldrick, 1997)'
_computing_structure_solution 'SHELXS-97 (Sheldrick, 1990)'
_diffrn_ambient_temperature 296(2)
_diffrn_measured_fraction_theta_full 0.983
_diffrn_measured_fraction_theta_max 0.983
_diffrn_measurement_device_type 'CCD area detector'
_diffrn_measurement_method 'phi and omega scans'
_diffrn_radiation_monochromator graphite
_diffrn_radiation_source 'fine-focus sealed tube'
_diffrn_radiation_type MoK\a
_diffrn_radiation_wavelength 0.71073
_diffrn_reflns_av_R_equivalents 0.0350
_diffrn_reflns_av_sigmaI/netI 0.0494
_diffrn_reflns_limit_h_max 14
_diffrn_reflns_limit_h_min -12
_diffrn_reflns_limit_k_max 15
_diffrn_reflns_limit_k_min -15
_diffrn_reflns_limit_l_max 14
_diffrn_reflns_limit_l_min -17
_diffrn_reflns_number 18825
_diffrn_reflns_theta_full 27.15
_diffrn_reflns_theta_max 27.15
_diffrn_reflns_theta_min 1.58
_exptl_absorpt_coefficient_mu 0.070
_exptl_absorpt_correction_T_max 0.986
_exptl_absorpt_correction_T_min 0.974
_exptl_absorpt_correction_type multi-scan
_exptl_absorpt_process_details multi-scan
_exptl_crystal_colour colorless
_exptl_crystal_density_diffrn 1.136
_exptl_crystal_density_method 'not measured'
_exptl_crystal_description block
_exptl_crystal_F_000 568
_exptl_crystal_size_max 0.42
_exptl_crystal_size_mid 0.31
_exptl_crystal_size_min 0.20
_refine_diff_density_max 0.144
_refine_diff_density_min -0.199
_refine_diff_density_rms 0.034
_refine_ls_extinction_method none
_refine_ls_goodness_of_fit_ref 1.006
_refine_ls_hydrogen_treatment mixed
_refine_ls_matrix_type full
_refine_ls_number_parameters 370
_refine_ls_number_reflns 6766
_refine_ls_number_restraints 0
_refine_ls_restrained_S_all 1.006
_refine_ls_R_factor_all 0.1108
_refine_ls_R_factor_gt 0.0520
_refine_ls_shift/su_max 0.001
_refine_ls_shift/su_mean 0.000
_refine_ls_structure_factor_coef Fsqd
_refine_ls_weighting_details 'calc w=1/[\s^2^(Fo^2^)+(0.0701P)^2^+0.0000P] where P=(Fo^2^+2Fc^2^)/3'
_refine_ls_weighting_scheme calc
_refine_ls_wR_factor_gt 0.1262
_refine_ls_wR_factor_ref 0.1512
_reflns_number_gt 3489
_reflns_number_total 6881
_reflns_threshold_expression >2sigma(I)
_cod_data_source_file c6nj01170e2.cif
_cod_data_source_block mmk-kr-8_0m
_cod_depositor_comments
;
The following automatic conversions were performed:

'_symmetry_cell_setting' value 'Triclinic' changed to 'triclinic'
according to
/usr/data/users/saulius/crontab/automatic-downloads/rss-feeds/RSC/lib/dictionaries/cif_core.dic
dictionary named 'cif_core.dic' version 2.4.2 from 2011-04-26.

Automatic conversion script
Id: cif_fix_values 4268 2015-11-12 08:31:59Z antanas 

 Adding full bibliography for 7055686.cif.
;
_cod_original_sg_symbol_H-M 'P-1 '
_cod_database_code 7055686

loop_
_symmetry_equiv_pos_as_xyz
'x, y, z'
'-x, -y, -z'

loop_
_atom_site_label
_atom_site_type_symbol
_atom_site_fract_x
_atom_site_fract_y
_atom_site_fract_z
_atom_site_U_iso_or_equiv
_atom_site_adp_type
_atom_site_occupancy
_atom_site_symmetry_multiplicity
_atom_site_calc_flag
_atom_site_refinement_flags
O2 O 0.25752(13) 0.94739(11) 0.16141(10) 0.0661(4) Uani 1 1 d .
O1 O 0.23684(13) 1.01973(12) 0.30991(10) 0.0720(4) Uani 1 1 d .
C25 C 0.38907(17) 0.72088(15) 0.23308(13) 0.0499(4) Uani 1 1 d .
H25 H 0.3898 0.7624 0.1612 0.060 Uiso 1 1 calc R
C2 C 0.33952(17) 0.81700(16) 0.30084(13) 0.0487(4) Uani 1 1 d .
C26 C 0.29701(17) 0.63207(16) 0.25116(12) 0.0474(4) Uani 1 1 d .
C6 C 0.60958(17) 0.61277(15) 0.16170(13) 0.0488(4) Uani 1 1 d .
C3 C 0.36527(16) 0.78551(15) 0.40032(13) 0.0486(4) Uani 1 1 d .
C4 C 0.44196(16) 0.66102(15) 0.42908(12) 0.0500(4) Uani 1 1 d .
H4A H 0.3875 0.6034 0.4340 0.060 Uiso 1 1 calc R
H4B H 0.4684 0.6520 0.4961 0.060 Uiso 1 1 calc R
C5 C 0.56509(16) 0.63709(16) 0.34592(12) 0.0475(4) Uani 1 1 d .
H5 H 0.6045 0.5515 0.3600 0.057 Uiso 1 1 calc R
C27 C 0.33875(17) 0.50932(16) 0.27649(13) 0.0528(5) Uani 1 1 d .
H27 H 0.4266 0.4776 0.2824 0.063 Uiso 1 1 calc R
C28 C 0.25182(19) 0.43263(17) 0.29318(13) 0.0568(5) Uani 1 1 d .
H28 H 0.2829 0.3505 0.3099 0.068 Uiso 1 1 calc R
C12 C 0.66471(16) 0.70603(16) 0.35734(12) 0.0487(4) Uani 1 1 d .
C11 C 0.56449(19) 0.60667(16) 0.07216(13) 0.0571(5) Uani 1 1 d .
H11 H 0.4764 0.6368 0.0662 0.069 Uiso 1 1 calc R
C29 C 0.12071(19) 0.47511(18) 0.28568(13) 0.0573(5) Uani 1 1 d .
C31 C 0.16512(19) 0.67492(18) 0.24202(15) 0.0616(5) Uani 1 1 d .
H31 H 0.1341 0.7569 0.2242 0.074 Uiso 1 1 calc R
C7 C 0.74330(18) 0.56645(17) 0.16641(14) 0.0602(5) Uani 1 1 d .
H7 H 0.7770 0.5691 0.2247 0.072 Uiso 1 1 calc R
C19 C 0.35829(18) 0.83098(15) 0.57466(14) 0.0541(5) Uani 1 1 d .
C1 C 0.27435(18) 0.93664(17) 0.26082(15) 0.0547(5) Uani 1 1 d .
C17 C 0.67702(18) 0.81689(17) 0.29981(14) 0.0601(5) Uani 1 1 d .
H17 H 0.6255 0.8511 0.2483 0.072 Uiso 1 1 calc R
C15 C 0.84348(19) 0.8312(2) 0.39329(16) 0.0671(6) Uani 1 1 d .
C10 C 0.6483(2) 0.55672(19) -0.00755(14) 0.0672(6) Uani 1 1 d .
H10 H 0.6156 0.5538 -0.0663 0.081 Uiso 1 1 calc R
C9 C 0.7791(2) 0.51111(19) -0.00185(16) 0.0740(6) Uani 1 1 d .
H9 H 0.8349 0.4771 -0.0557 0.089 Uiso 1 1 calc R
C8 C 0.8257(2) 0.51695(19) 0.08559(16) 0.0723(6) Uani 1 1 d .
H8 H 0.9141 0.4870 0.0903 0.087 Uiso 1 1 calc R
C30 C 0.07932(19) 0.59764(19) 0.25897(15) 0.0660(5) Uani 1 1 d .
H30 H -0.0084 0.6289 0.2522 0.079 Uiso 1 1 calc R
C13 C 0.7443(2) 0.65781(19) 0.43204(15) 0.0683(6) Uani 1 1 d .
H13 H 0.7390 0.5826 0.4713 0.082 Uiso 1 1 calc R
C16 C 0.7653(2) 0.87824(18) 0.31774(16) 0.0680(6) Uani 1 1 d .
H16 H 0.7718 0.9529 0.2777 0.082 Uiso 1 1 calc R
C20 C 0.4658(2) 0.86159(18) 0.59599(18) 0.0733(6) Uani 1 1 d .
H20 H 0.5223 0.8972 0.5423 0.088 Uiso 1 1 calc R
C14 C 0.8318(2) 0.7193(2) 0.44943(15) 0.0784(7) Uani 1 1 d .
H14 H 0.8842 0.6845 0.5003 0.094 Uiso 1 1 calc R
C32 C 0.0277(2) 0.38968(19) 0.30387(17) 0.0838(7) Uani 1 1 d .
H32A H -0.0459 0.4127 0.3556 0.126 Uiso 1 1 calc R
H32B H 0.0730 0.3097 0.3272 0.126 Uiso 1 1 calc R
H32C H -0.0028 0.3925 0.2404 0.126 Uiso 1 1 calc R
C24 C 0.2778(2) 0.7751(2) 0.65356(17) 0.0819(7) Uani 1 1 d .
H24 H 0.2050 0.7531 0.6401 0.098 Uiso 1 1 calc R
C36 C 0.2035(2) 1.06106(19) 0.09857(16) 0.0743(6) Uani 1 1 d .
C22 C 0.4120(4) 0.7855(2) 0.7737(2) 0.1028(9) Uani 1 1 d .
H22 H 0.4299 0.7710 0.8410 0.123 Uiso 1 1 calc R
C18 C 0.9395(2) 0.8981(2) 0.41400(19) 0.0966(8) Uani 1 1 d .
H18A H 0.9180 0.9110 0.4845 0.145 Uiso 1 1 calc R
H18B H 0.9341 0.9740 0.3682 0.145 Uiso 1 1 calc R
H18C H 1.0273 0.8517 0.4024 0.145 Uiso 1 1 calc R
C23 C 0.3060(3) 0.7514(2) 0.75441(19) 0.1043(9) Uani 1 1 d .
H23 H 0.2527 0.7124 0.8083 0.125 Uiso 1 1 calc R
C21 C 0.4908(3) 0.8402(2) 0.6955(2) 0.0970(8) Uani 1 1 d .
H21 H 0.5625 0.8636 0.7093 0.116 Uiso 1 1 calc R
C35 C 0.2879(3) 1.1514(2) 0.0894(2) 0.1293(11) Uani 1 1 d .
H35A H 0.2818 1.1723 0.1560 0.194 Uiso 1 1 calc R
H35B H 0.2579 1.2219 0.0414 0.194 Uiso 1 1 calc R
H35C H 0.3776 1.1174 0.0647 0.194 Uiso 1 1 calc R
C33 C 0.2111(3) 1.0235(2) -0.00510(19) 0.1162(10) Uani 1 1 d .
H33A H 0.3015 0.9964 -0.0333 0.174 Uiso 1 1 calc R
H33B H 0.1721 1.0906 -0.0522 0.174 Uiso 1 1 calc R
H33C H 0.1645 0.9597 0.0049 0.174 Uiso 1 1 calc R
C34 C 0.0612(3) 1.1060(2) 0.1437(2) 0.1150(9) Uani 1 1 d .
H34A H 0.0133 1.0431 0.1543 0.173 Uiso 1 1 calc R
H34B H 0.0229 1.1733 0.0965 0.173 Uiso 1 1 calc R
H34C H 0.0577 1.1299 0.2087 0.173 Uiso 1 1 calc R
N1 N 0.52610(13) 0.66310(12) 0.24321(10) 0.0488(4) Uani 1 1 d .
N2 N 0.33026(18) 0.85958(17) 0.47135(13) 0.0664(5) Uani 1 1 d .
H2N H 0.2940(19) 0.9345(18) 0.4469(15) 0.076(7) Uiso 1 1 d .

loop_
_atom_site_aniso_label
_atom_site_aniso_U_11
_atom_site_aniso_U_22
_atom_site_aniso_U_33
_atom_site_aniso_U_23
_atom_site_aniso_U_13
_atom_site_aniso_U_12
O2 0.0886(10) 0.0553(8) 0.0551(8) -0.0029(6) -0.0247(7) -0.0104(7)
O1 0.0912(10) 0.0568(8) 0.0702(9) -0.0182(7) -0.0225(8) -0.0047(7)
C25 0.0518(11) 0.0569(11) 0.0416(10) -0.0098(8) -0.0078(8) -0.0108(9)
C2 0.0516(11) 0.0516(11) 0.0435(10) -0.0090(9) -0.0063(8) -0.0120(9)
C26 0.0481(11) 0.0535(11) 0.0421(10) -0.0131(8) -0.0070(8) -0.0094(9)
C6 0.0541(11) 0.0533(11) 0.0413(10) -0.0098(8) -0.0001(8) -0.0203(9)
C3 0.0465(10) 0.0534(11) 0.0452(10) -0.0110(9) -0.0009(8) -0.0120(8)
C4 0.0547(11) 0.0566(12) 0.0388(10) -0.0082(8) -0.0034(8) -0.0150(9)
C5 0.0504(11) 0.0517(10) 0.0393(10) -0.0076(8) -0.0048(8) -0.0105(8)
C27 0.0481(11) 0.0593(12) 0.0487(11) -0.0088(9) -0.0071(8) -0.0077(9)
C28 0.0660(14) 0.0545(12) 0.0509(11) -0.0061(9) -0.0094(9) -0.0168(10)
C12 0.0514(11) 0.0588(12) 0.0368(9) -0.0101(9) -0.0036(8) -0.0141(9)
C11 0.0596(12) 0.0717(13) 0.0457(11) -0.0152(9) -0.0022(9) -0.0251(10)
C29 0.0604(13) 0.0686(14) 0.0486(11) -0.0092(10) -0.0113(9) -0.0227(11)
C31 0.0568(13) 0.0544(11) 0.0770(14) -0.0168(10) -0.0165(10) -0.0082(10)
C7 0.0558(12) 0.0763(13) 0.0476(11) -0.0179(10) -0.0023(9) -0.0105(10)
C19 0.0629(12) 0.0545(11) 0.0455(11) -0.0150(9) -0.0057(9) -0.0098(9)
C1 0.0559(12) 0.0567(12) 0.0545(12) -0.0083(10) -0.0095(9) -0.0181(10)
C17 0.0616(12) 0.0626(13) 0.0576(12) -0.0046(10) -0.0157(9) -0.0153(10)
C15 0.0610(13) 0.0906(16) 0.0598(13) -0.0286(12) -0.0004(10) -0.0292(12)
C10 0.0773(15) 0.0867(15) 0.0472(12) -0.0247(10) 0.0047(10) -0.0360(12)
C9 0.0784(16) 0.0881(16) 0.0547(13) -0.0284(11) 0.0137(11) -0.0220(12)
C8 0.0600(13) 0.0922(16) 0.0574(13) -0.0198(12) 0.0021(10) -0.0054(11)
C30 0.0521(12) 0.0769(15) 0.0743(14) -0.0187(11) -0.0166(10) -0.0127(11)
C13 0.0692(13) 0.0865(15) 0.0513(12) 0.0068(10) -0.0155(10) -0.0317(12)
C16 0.0687(14) 0.0635(13) 0.0742(14) -0.0130(11) -0.0070(11) -0.0212(11)
C20 0.0736(15) 0.0695(14) 0.0767(15) -0.0076(12) -0.0173(12) -0.0147(12)
C14 0.0716(15) 0.1173(19) 0.0556(13) -0.0007(13) -0.0217(11) -0.0403(14)
C32 0.0850(16) 0.0919(17) 0.0885(16) -0.0053(13) -0.0307(13) -0.0404(14)
C24 0.0940(17) 0.0919(17) 0.0653(15) -0.0141(12) 0.0042(12) -0.0434(14)
C36 0.0913(17) 0.0631(14) 0.0671(14) 0.0077(11) -0.0291(12) -0.0161(12)
C22 0.151(3) 0.0828(19) 0.0719(18) -0.0257(15) -0.0437(19) 0.0149(18)
C18 0.0805(16) 0.127(2) 0.1035(19) -0.0430(16) -0.0085(13) -0.0454(15)
C23 0.143(3) 0.099(2) 0.0555(16) -0.0027(14) 0.0147(16) -0.0303(19)
C21 0.112(2) 0.0839(18) 0.107(2) -0.0205(16) -0.0542(19) -0.0078(16)
C35 0.166(3) 0.099(2) 0.133(2) 0.0383(18) -0.057(2) -0.070(2)
C33 0.164(3) 0.111(2) 0.0691(17) 0.0013(15) -0.0437(17) -0.0123(19)
C34 0.101(2) 0.118(2) 0.113(2) -0.0112(17) -0.0376(17) 0.0127(17)
N1 0.0444(9) 0.0637(10) 0.0387(8) -0.0136(7) -0.0053(6) -0.0087(7)
N2 0.0882(13) 0.0571(11) 0.0509(10) -0.0157(9) -0.0133(9) -0.0017(10)

loop_
_atom_type_symbol
_atom_type_description
_atom_type_scat_dispersion_real
_atom_type_scat_dispersion_imag
_atom_type_scat_source
C C 0.0033 0.0016 'International Tables Vol C Tables 4.2.6.8 and 6.1.1.4'
H H 0.0000 0.0000 'International Tables Vol C Tables 4.2.6.8 and 6.1.1.4'
N N 0.0061 0.0033 'International Tables Vol C Tables 4.2.6.8 and 6.1.1.4'
O O 0.0106 0.0060 'International Tables Vol C Tables 4.2.6.8 and 6.1.1.4'

loop_
_citation_id
_citation_doi
_citation_year
1 10.1002/jhet.1017 2012

loop_
_geom_angle_atom_site_label_1
_geom_angle_atom_site_label_2
_geom_angle_atom_site_label_3
_geom_angle
C1 O2 C36 123.63(15)
N1 C25 C2 110.15(12)
N1 C25 C26 113.76(14)
C2 C25 C26 112.81(13)
C3 C2 C1 121.79(16)
C3 C2 C25 116.40(16)
C1 C2 C25 121.74(15)
C27 C26 C31 117.25(16)
C27 C26 C25 123.14(16)
C31 C26 C25 119.61(16)
N1 C6 C11 121.96(16)
N1 C6 C7 121.00(15)
C11 C6 C7 117.04(16)
N2 C3 C2 124.73(17)
N2 C3 C4 119.19(16)
C2 C3 C4 116.05(15)
C3 C4 C5 109.53(13)
N1 C5 C12 114.93(13)
N1 C5 C4 109.75(13)
C12 C5 C4 109.08(13)
C26 C27 C28 121.15(17)
C29 C28 C27 121.65(18)
C17 C12 C13 117.61(16)
C17 C12 C5 123.68(16)
C13 C12 C5 118.66(16)
C10 C11 C6 121.19(18)
C28 C29 C30 117.22(17)
C28 C29 C32 120.73(19)
C30 C29 C32 122.04(19)
C30 C31 C26 121.10(18)
C8 C7 C6 120.86(17)
C24 C19 C20 119.36(19)
C24 C19 N2 120.87(18)
C20 C19 N2 119.76(17)
O1 C1 O2 123.08(18)
O1 C1 C2 125.11(17)
O2 C1 C2 111.81(16)
C12 C17 C16 120.92(18)
C16 C15 C14 116.99(17)
C16 C15 C18 122.0(2)
C14 C15 C18 121.0(2)
C9 C10 C11 121.24(18)
C10 C9 C8 118.44(18)
C9 C8 C7 121.2(2)
C31 C30 C29 121.62(19)
C12 C13 C14 121.13(19)
C15 C16 C17 121.63(19)
C21 C20 C19 120.6(2)
C15 C14 C13 121.71(19)
C19 C24 C23 119.4(2)
O2 C36 C35 110.26(18)
O2 C36 C34 110.16(18)
C35 C36 C34 112.4(2)
O2 C36 C33 101.79(17)
C35 C36 C33 111.6(2)
C34 C36 C33 110.2(2)
C21 C22 C23 120.3(2)
C22 C23 C24 119.9(2)
C22 C21 C20 120.4(2)
C6 N1 C5 119.98(14)
C6 N1 C25 120.21(13)
C5 N1 C25 118.59(13)
C3 N2 C19 126.31(18)

loop_
_geom_bond_atom_site_label_1
_geom_bond_atom_site_label_2
_geom_bond_distance
O2 C1 1.353(2)
O2 C36 1.467(2)
O1 C1 1.230(2)
C25 N1 1.470(2)
C25 C2 1.522(2)
C25 C26 1.538(2)
C2 C3 1.368(2)
C2 C1 1.444(3)
C26 C27 1.383(2)
C26 C31 1.390(2)
C6 N1 1.398(2)
C6 C11 1.398(2)
C6 C7 1.402(2)
C3 N2 1.357(2)
C3 C4 1.498(2)
C4 C5 1.547(2)
C5 N1 1.464(2)
C5 C12 1.520(2)
C27 C28 1.388(2)
C28 C29 1.377(2)
C12 C17 1.377(2)
C12 C13 1.380(2)
C11 C10 1.379(3)
C29 C30 1.382(3)
C29 C32 1.514(2)
C31 C30 1.383(3)
C7 C8 1.382(3)
C19 C24 1.370(3)
C19 C20 1.371(2)
C19 N2 1.426(2)
C17 C16 1.390(2)
C15 C16 1.377(3)
C15 C14 1.380(3)
C15 C18 1.520(3)
C10 C9 1.375(3)
C9 C8 1.379(3)
C13 C14 1.381(3)
C20 C21 1.369(3)
C24 C23 1.397(3)
C36 C35 1.508(3)
C36 C34 1.519(3)
C36 C33 1.523(3)
C22 C21 1.347(4)
C22 C23 1.365(4)
